data_7702497
loop_
_publ_author_name
'Pascaly, Matthias'
'Duda, Mark'
'Schweppe, Florian'
'Zurlinden, Kristin'
'M\"uller, Felizitas K.'
'Krebs, Bernt'

_publ_section_title
;
 The systematic influence of tripodal ligands on the catechol cleaving
 activity of iron(III) containing model compounds for catechol
 1,2-dioxygenases&#x200A;&#x2020;
;
_journal_issue 6
_journal_name_full 'Journal of the Chemical Society, Dalton Transactions'
_journal_page_first 828
_journal_paper_doi 10.1039/b008511l
_journal_year 2001
_chemical_formula_moiety '[Fe(bpqa)tcc]ClO4*CH3CH2OH'
_chemical_formula_sum 'C30 H26 Cl5 Fe N4 O7'
_chemical_formula_weight 787.65
_chemical_melting_point '242 &#x00B0;C'
_chemical_name_systematic
; 
(Tetrachlorocatecholato-O,O')-(bis((2-pyridyl)methyl)
((2-quinolyl)methyl)amine)-iron(III) perchlorate ethanol solvate
;
_space_group_IT_number 14
_space_group_name_Hall '-P 2yn'
_space_group_name_H-M_alt 'P 1 21/n 1'
_symmetry_cell_setting monoclinic
_symmetry_space_group_name_H-M 'P 1 21/n 1'
_atom_sites_solution_hydrogens geom
_atom_sites_solution_primary direct
_atom_sites_solution_secondary difmap
_audit_creation_method SHELXL-97
_cell_angle_alpha 90.00
_cell_angle_beta 102.13(3)
_cell_angle_gamma 90.00
_cell_formula_units_Z 4
_cell_length_a 9.553(2)
_cell_length_b 17.660(4)
_cell_length_c 20.095(4)
_cell_measurement_temperature 173(2)
_cell_volume 3314.5(13)
_computing_structure_refinement 'SHELXL-97 (Sheldrick, 1997)'
_computing_structure_solution 'SHELXS-97 (Sheldrick, 1990)'
_diffrn_ambient_temperature 173(2)
_diffrn_measured_fraction_theta_full 0.998
_diffrn_measured_fraction_theta_max 0.998
_diffrn_measurement_device_type 'Siemens P3'
_diffrn_measurement_method \w-scan
_diffrn_radiation_monochromator graphite
_diffrn_radiation_source 'fine-focus sealed tube'
_diffrn_radiation_type MoK\a
_diffrn_radiation_wavelength 0.71073
_diffrn_reflns_av_R_equivalents 0.0842
_diffrn_reflns_av_sigmaI/netI 0.0997
_diffrn_reflns_limit_h_max 11
_diffrn_reflns_limit_h_min 0
_diffrn_reflns_limit_k_max 21
_diffrn_reflns_limit_k_min -21
_diffrn_reflns_limit_l_max 23
_diffrn_reflns_limit_l_min -23
_diffrn_reflns_number 12000
_diffrn_reflns_theta_full 25.00
_diffrn_reflns_theta_max 25.00
_diffrn_reflns_theta_min 2.21
_exptl_absorpt_coefficient_mu 0.911
_exptl_absorpt_correction_type none
_exptl_crystal_colour 'dark purple'
_exptl_crystal_density_diffrn 1.578
_exptl_crystal_density_method 'not measured'
_exptl_crystal_description needles
_exptl_crystal_F_000 1604
_exptl_crystal_size_max 0.36
_exptl_crystal_size_mid 0.21
_exptl_crystal_size_min 0.18
_refine_diff_density_max 1.381
_refine_diff_density_min -0.777
_refine_diff_density_rms 0.100
_refine_ls_extinction_method none
_refine_ls_goodness_of_fit_ref 1.025
_refine_ls_hydrogen_treatment mixed
_refine_ls_matrix_type full
_refine_ls_number_parameters 426
_refine_ls_number_reflns 5824
_refine_ls_number_restraints 0
_refine_ls_restrained_S_all 1.025
_refine_ls_R_factor_all 0.1254
_refine_ls_R_factor_gt 0.0850
_refine_ls_shift/su_max 0.000
_refine_ls_shift/su_mean 0.000
_refine_ls_structure_factor_coef Fsqd
_refine_ls_weighting_details 'calc w==1/[\s^2^(Fo^2^)+(0.1062P)^2^+8.0277P] where P==(Fo^2^+2Fc^2^)/3'
_refine_ls_weighting_scheme calc
_refine_ls_wR_factor_gt 0.2119
_refine_ls_wR_factor_ref 0.2347
_reflns_number_gt 3801
_reflns_number_total 5824
_reflns_threshold_expression >2sigma(I)
_cod_data_source_file b008511l.txt
_cod_data_source_block 3
_cod_original_cell_volume 3314.5(12)
_cod_original_sg_symbol_H-M P2(1)/n
_cod_database_code 7702497

loop_
_symmetry_equiv_pos_as_xyz
'x, y, z'
'-x+1/2, y+1/2, -z+1/2'
'-x, -y, -z'
'x-1/2, -y-1/2, z-1/2'

loop_
_atom_site_label
_atom_site_type_symbol
_atom_site_fract_x
_atom_site_fract_y
_atom_site_fract_z
_atom_site_U_iso_or_equiv
_atom_site_adp_type
_atom_site_occupancy
_atom_site_symmetry_multiplicity
_atom_site_calc_flag
_atom_site_refinement_flags
Fe1 Fe 0.08642(10) 0.21728(5) 0.14624(5) 0.0391(3) Uani 1 1 d .
N1 N 0.3090(6) 0.1807(3) 0.1803(3) 0.0440(15) Uani 1 1 d .
N2 N 0.0813(7) 0.0981(3) 0.1214(3) 0.0478(15) Uani 1 1 d .
N3 N 0.0331(6) 0.1743(3) 0.2367(3) 0.0413(13) Uani 1 1 d .
N4 N -0.1377(6) 0.2014(3) 0.1030(3) 0.0423(14) Uani 1 1 d .
O1 O 0.1245(5) 0.2569(2) 0.0612(2) 0.0400(11) Uani 1 1 d .
O2 O 0.1088(5) 0.3198(3) 0.1769(2) 0.0428(11) Uani 1 1 d .
C1 C 0.4081(8) 0.2201(5) 0.2231(4) 0.056(2) Uani 1 1 d .
H1 H 0.3842 0.2669 0.2413 0.067 Uiso 1 1 calc R
C2 C 0.5517(9) 0.1910(6) 0.2413(4) 0.064(2) Uani 1 1 d .
H2 H 0.6241 0.2173 0.2724 0.077 Uiso 1 1 calc R
C3 C 0.5802(9) 0.1260(6) 0.2134(5) 0.072(3) Uani 1 1 d .
H3 H 0.6751 0.1069 0.2251 0.086 Uiso 1 1 calc R
C4 C 0.4797(8) 0.0849(5) 0.1684(5) 0.055(2) Uani 1 1 d .
H4 H 0.5031 0.0388 0.1489 0.066 Uiso 1 1 calc R
C5 C 0.3401(8) 0.1153(4) 0.1529(4) 0.0501(19) Uani 1 1 d .
C6 C 0.2219(8) 0.0819(4) 0.1034(4) 0.055(2) Uani 1 1 d .
H6A H 0.2358 0.0265 0.1018 0.066 Uiso 1 1 calc R
H6B H 0.2220 0.1027 0.0576 0.066 Uiso 1 1 calc R
C7 C 0.0615(9) 0.0534(4) 0.1820(4) 0.055(2) Uani 1 1 d .
H7A H 0.1515 0.0258 0.2005 0.066 Uiso 1 1 calc R
H7B H -0.0143 0.0152 0.1667 0.066 Uiso 1 1 calc R
C8 C 0.0220(7) 0.0991(4) 0.2387(4) 0.0419(16) Uani 1 1 d .
C9 C -0.0218(7) 0.0636(4) 0.2925(4) 0.0489(18) Uani 1 1 d .
H9 H -0.0308 0.0101 0.2930 0.059 Uiso 1 1 calc R
C10 C -0.0517(9) 0.1055(5) 0.3445(4) 0.062(2) Uani 1 1 d .
H10 H -0.0796 0.0813 0.3819 0.075 Uiso 1 1 calc R
C11 C -0.0413(8) 0.1837(5) 0.3427(4) 0.058(2) Uani 1 1 d .
H11 H -0.0622 0.2140 0.3785 0.070 Uiso 1 1 calc R
C12 C 0.0002(7) 0.2164(5) 0.2877(3) 0.0459(17) Uani 1 1 d .
H12 H 0.0059 0.2700 0.2854 0.055 Uiso 1 1 calc R
C13 C -0.0394(10) 0.0869(4) 0.0651(5) 0.064(2) Uani 1 1 d .
H13A H -0.0698 0.0333 0.0646 0.077 Uiso 1 1 calc R
H13B H -0.0082 0.0969 0.0220 0.077 Uiso 1 1 calc R
C14 C -0.1648(8) 0.1362(5) 0.0680(4) 0.0508(19) Uani 1 1 d .
C15 C -0.3013(9) 0.1186(5) 0.0326(5) 0.064(2) Uani 1 1 d .
H15 H -0.3169 0.0724 0.0081 0.077 Uiso 1 1 calc R
C16 C -0.4113(8) 0.1648(5) 0.0321(4) 0.058(2) Uani 1 1 d .
H16 H -0.5043 0.1510 0.0081 0.070 Uiso 1 1 calc R
C17 C -0.3900(8) 0.2352(5) 0.0676(4) 0.056(2) Uani 1 1 d .
C18 C -0.4985(9) 0.2854(5) 0.0715(5) 0.065(2) Uani 1 1 d .
H18 H -0.5930 0.2752 0.0470 0.078 Uiso 1 1 calc R
C19 C -0.4717(8) 0.3499(6) 0.1102(5) 0.071(3) Uani 1 1 d .
H19 H -0.5472 0.3846 0.1113 0.085 Uiso 1 1 calc R
C20 C -0.3337(8) 0.3650(5) 0.1484(5) 0.062(2) Uani 1 1 d .
H20 H -0.3165 0.4089 0.1762 0.074 Uiso 1 1 calc R
C21 C -0.2225(8) 0.3153(4) 0.1452(4) 0.0518(19) Uani 1 1 d .
H21 H -0.1288 0.3254 0.1707 0.062 Uiso 1 1 calc R
C22 C -0.2482(7) 0.2505(4) 0.1043(3) 0.0438(17) Uani 1 1 d .
C23 C 0.1392(6) 0.3311(4) 0.0646(3) 0.0354(14) Uani 1 1 d .
C24 C 0.1675(6) 0.3759(4) 0.0116(4) 0.0421(16) Uani 1 1 d .
C25 C 0.1829(7) 0.4541(4) 0.0204(4) 0.0512(19) Uani 1 1 d .
C26 C 0.1652(7) 0.4885(4) 0.0794(4) 0.0485(19) Uani 1 1 d .
C27 C 0.1357(7) 0.4444(4) 0.1329(4) 0.0451(17) Uani 1 1 d .
C28 C 0.1278(7) 0.3658(4) 0.1274(4) 0.0384(15) Uani 1 1 d .
Cl1 Cl 0.1858(2) 0.33146(13) -0.06265(10) 0.0591(6) Uani 1 1 d .
Cl2 Cl 0.2214(2) 0.50860(14) -0.04591(14) 0.0804(8) Uani 1 1 d .
Cl3 Cl 0.1763(2) 0.58532(11) 0.08847(15) 0.0809(8) Uani 1 1 d .
Cl4 Cl 0.1065(2) 0.48414(12) 0.20705(12) 0.0691(6) Uani 1 1 d .
Cl5 Cl 0.2810(3) 0.09847(13) -0.13206(14) 0.0743(7) Uani 1 1 d .
O3 O 0.2507(8) 0.0355(4) -0.1731(4) 0.106(3) Uani 1 1 d .
O4 O 0.4157(10) 0.1246(6) -0.1336(5) 0.140(4) Uani 1 1 d .
O5 O 0.2634(13) 0.0815(6) -0.0691(4) 0.146(4) Uani 1 1 d .
O6 O 0.1859(18) 0.1567(6) -0.1572(7) 0.217(7) Uani 1 1 d .
O7 O 0.0859(11) -0.0975(4) 0.0995(4) 0.098(3) Uani 1 1 d .
H7 H -0.0182 -0.1228 0.0771 0.25(10) Uiso 1 1 d R
C29 C -0.1989(12) 0.1479(5) -0.1303(5) 0.079(3) Uani 1 1 d .
H29A H -0.2903 0.1315 -0.1190 0.095 Uiso 1 1 calc R
H29B H -0.2102 0.1469 -0.1804 0.095 Uiso 1 1 calc R
C30 C 0.1629(11) 0.7739(5) 0.1043(6) 0.084(3) Uani 1 1 d .
H30A H 0.2363 0.7386 0.1275 0.126 Uiso 1 1 calc R
H30B H 0.1591 0.7725 0.0552 0.126 Uiso 1 1 calc R
H30C H 0.0695 0.7592 0.1132 0.126 Uiso 1 1 calc R

loop_
_atom_site_aniso_label
_atom_site_aniso_U_11
_atom_site_aniso_U_22
_atom_site_aniso_U_33
_atom_site_aniso_U_23
_atom_site_aniso_U_13
_atom_site_aniso_U_12
Fe1 0.0391(5) 0.0321(5) 0.0509(6) 0.0017(5) 0.0207(4) 0.0039(4)
N1 0.044(3) 0.040(3) 0.055(4) 0.014(3) 0.026(3) 0.018(3)
N2 0.050(4) 0.036(3) 0.059(4) -0.008(3) 0.016(3) 0.007(3)
N3 0.038(3) 0.038(3) 0.052(4) 0.002(3) 0.020(3) 0.001(3)
N4 0.034(3) 0.044(3) 0.049(3) -0.003(3) 0.010(3) -0.002(3)
O1 0.043(3) 0.036(3) 0.046(3) -0.004(2) 0.019(2) -0.003(2)
O2 0.045(3) 0.038(3) 0.048(3) -0.002(2) 0.016(2) 0.003(2)
C1 0.034(4) 0.076(6) 0.057(5) 0.006(4) 0.005(3) -0.013(4)
C2 0.043(4) 0.084(7) 0.063(5) 0.024(5) 0.006(4) 0.008(4)
C3 0.044(5) 0.092(7) 0.084(7) 0.025(6) 0.025(5) 0.017(5)
C4 0.036(4) 0.052(5) 0.083(6) 0.013(4) 0.025(4) 0.016(4)
C5 0.041(4) 0.052(4) 0.065(5) 0.012(4) 0.029(4) 0.004(3)
C6 0.057(5) 0.046(4) 0.069(5) 0.005(4) 0.033(4) 0.017(4)
C7 0.063(5) 0.038(4) 0.069(5) 0.007(4) 0.025(4) 0.003(4)
C8 0.031(3) 0.047(4) 0.048(4) 0.001(3) 0.009(3) -0.004(3)
C9 0.037(4) 0.043(4) 0.072(5) 0.007(4) 0.024(4) -0.005(3)
C10 0.055(5) 0.078(6) 0.060(5) 0.014(5) 0.028(4) 0.007(4)
C11 0.046(4) 0.077(6) 0.057(5) -0.010(4) 0.023(4) 0.000(4)
C12 0.041(4) 0.057(5) 0.042(4) -0.004(4) 0.014(3) 0.001(3)
C13 0.076(6) 0.038(4) 0.076(6) -0.011(4) 0.013(5) 0.005(4)
C14 0.042(4) 0.059(5) 0.047(4) 0.007(4) 0.000(3) -0.006(4)
C15 0.057(5) 0.066(5) 0.071(6) -0.001(5) 0.015(4) 0.003(4)
C16 0.038(4) 0.077(6) 0.057(5) -0.001(4) 0.003(4) -0.024(4)
C17 0.032(4) 0.079(6) 0.060(5) 0.018(4) 0.016(3) 0.001(4)
C18 0.039(4) 0.077(6) 0.078(6) 0.012(5) 0.006(4) 0.010(4)
C19 0.026(4) 0.086(7) 0.102(7) 0.012(6) 0.020(4) 0.020(4)
C20 0.039(4) 0.054(5) 0.098(7) 0.009(5) 0.029(4) 0.010(4)
C21 0.034(4) 0.047(4) 0.080(6) 0.009(4) 0.025(4) 0.009(3)
C22 0.027(3) 0.060(5) 0.042(4) 0.003(3) 0.002(3) -0.009(3)
C23 0.024(3) 0.035(4) 0.047(4) 0.001(3) 0.008(3) 0.000(3)
C24 0.020(3) 0.048(4) 0.059(4) 0.008(3) 0.009(3) 0.004(3)
C25 0.028(3) 0.048(4) 0.077(6) 0.020(4) 0.008(3) 0.000(3)
C26 0.028(3) 0.026(3) 0.084(6) 0.007(4) -0.005(4) 0.000(3)
C27 0.031(3) 0.033(4) 0.068(5) -0.007(3) 0.003(3) 0.006(3)
C28 0.025(3) 0.034(4) 0.056(4) -0.001(3) 0.006(3) 0.001(3)
Cl1 0.0467(10) 0.0821(14) 0.0539(11) 0.0117(10) 0.0229(9) 0.0009(10)
Cl2 0.0540(12) 0.0726(15) 0.118(2) 0.0536(14) 0.0262(13) 0.0047(11)
Cl3 0.0511(12) 0.0313(10) 0.149(2) 0.0105(12) -0.0048(13) 0.0003(9)
Cl4 0.0687(13) 0.0501(11) 0.0832(15) -0.0264(11) 0.0039(11) 0.0117(10)
Cl5 0.0819(16) 0.0517(12) 0.0927(18) -0.0142(12) 0.0256(13) -0.0131(12)
O3 0.073(5) 0.096(5) 0.145(7) -0.062(5) 0.014(5) -0.004(4)
O4 0.114(7) 0.159(9) 0.144(8) -0.019(7) 0.019(6) -0.072(7)
O5 0.210(11) 0.143(8) 0.079(6) 0.003(5) 0.015(6) -0.093(8)
O6 0.317(19) 0.124(9) 0.231(13) 0.057(9) 0.105(13) 0.143(11)
O7 0.148(8) 0.058(4) 0.092(5) 0.003(4) 0.032(5) 0.031(5)
C29 0.093(7) 0.050(5) 0.088(7) 0.005(5) 0.004(6) 0.004(5)
C30 0.085(7) 0.056(6) 0.099(8) -0.005(5) -0.007(6) 0.008(5)

loop_
_atom_type_symbol
_atom_type_description
_atom_type_scat_dispersion_real
_atom_type_scat_dispersion_imag
_atom_type_scat_source
C C 0.0033 0.0016 'International Tables Vol C Tables 4.2.6.8 and 6.1.1.4'
H H 0.0000 0.0000 'International Tables Vol C Tables 4.2.6.8 and 6.1.1.4'
N N 0.0061 0.0033 'International Tables Vol C Tables 4.2.6.8 and 6.1.1.4'
O O 0.0106 0.0060 'International Tables Vol C Tables 4.2.6.8 and 6.1.1.4'
Cl Cl 0.1484 0.1585 'International Tables Vol C Tables 4.2.6.8 and 6.1.1.4'
Fe Fe 0.3463 0.8444 'International Tables Vol C Tables 4.2.6.8 and 6.1.1.4'

loop_
_geom_angle_atom_site_label_1
_geom_angle_atom_site_label_2
_geom_angle_atom_site_label_3
_geom_angle
_geom_angle_site_symmetry_1
_geom_angle_site_symmetry_3
O2 Fe1 O1 85.06(19) . .
O2 Fe1 N3 95.3(2) . .
O1 Fe1 N3 177.0(2) . .
O2 Fe1 N4 106.8(2) . .
O1 Fe1 N4 92.6(2) . .
N3 Fe1 N4 84.4(2) . .
O2 Fe1 N2 173.3(2) . .
O1 Fe1 N2 98.4(2) . .
N3 Fe1 N2 81.5(2) . .
N4 Fe1 N2 78.9(2) . .
O2 Fe1 N1 98.2(2) . .
O1 Fe1 N1 91.8(2) . .
N3 Fe1 N1 91.1(2) . .
N4 Fe1 N1 154.9(2) . .
N2 Fe1 N1 76.0(2) . .
C1 N1 C5 121.7(7) . .
C1 N1 Fe1 124.0(5) . .
C5 N1 Fe1 114.3(5) . .
C13 N2 C6 113.2(6) . .
C13 N2 C7 110.3(6) . .
C6 N2 C7 111.8(6) . .
C13 N2 Fe1 106.8(4) . .
C6 N2 Fe1 105.4(5) . .
C7 N2 Fe1 109.1(4) . .
C8 N3 C12 119.4(6) . .
C8 N3 Fe1 114.5(5) . .
C12 N3 Fe1 125.9(5) . .
C14 N4 C22 119.2(6) . .
C14 N4 Fe1 112.8(5) . .
C22 N4 Fe1 127.9(5) . .
C23 O1 Fe1 110.4(4) . .
C28 O2 Fe1 111.2(4) . .
N1 C1 C2 119.1(8) . .
C3 C2 C1 118.0(9) . .
C2 C3 C4 123.7(8) . .
C3 C4 C5 116.1(8) . .
N1 C5 C4 121.3(8) . .
N1 C5 C6 114.9(6) . .
C4 C5 C6 123.7(7) . .
C5 C6 N2 111.3(6) . .
N2 C7 C8 115.2(6) . .
N3 C8 C9 120.7(7) . .
N3 C8 C7 118.5(6) . .
C9 C8 C7 120.8(7) . .
C10 C9 C8 120.1(7) . .
C9 C10 C11 119.6(7) . .
C12 C11 C10 118.2(8) . .
N3 C12 C11 121.9(7) . .
N2 C13 C14 113.8(6) . .
N4 C14 C15 121.1(8) . .
N4 C14 C13 116.8(7) . .
C15 C14 C13 121.9(8) . .
C16 C15 C14 121.7(9) . .
C15 C16 C17 120.1(7) . .
C18 C17 C22 119.5(8) . .
C18 C17 C16 123.9(8) . .
C22 C17 C16 116.4(7) . .
C19 C18 C17 120.9(8) . .
C18 C19 C20 120.5(8) . .
C21 C20 C19 119.7(9) . .
C20 C21 C22 120.1(8) . .
N4 C22 C21 119.2(6) . .
N4 C22 C17 121.4(7) . .
C21 C22 C17 119.3(7) . .
O1 C23 C24 124.0(6) . .
O1 C23 C28 116.4(6) . .
C24 C23 C28 119.6(6) . .
C25 C24 C23 119.7(7) . .
C25 C24 Cl1 122.1(6) . .
C23 C24 Cl1 118.2(5) . .
C26 C25 C24 121.2(7) . .
C26 C25 Cl2 119.9(6) . .
C24 C25 Cl2 118.9(7) . .
C25 C26 C27 119.8(6) . .
C25 C26 Cl3 121.0(6) . .
C27 C26 Cl3 119.2(6) . .
C28 C27 C26 120.5(7) . .
C28 C27 Cl4 117.3(6) . .
C26 C27 Cl4 122.2(6) . .
O2 C28 C27 124.3(7) . .
O2 C28 C23 116.7(6) . .
C27 C28 C23 119.0(7) . .
O5 Cl5 O4 113.5(6) . .
O5 Cl5 O3 109.3(6) . .
O4 Cl5 O3 109.7(6) . .
O5 Cl5 O6 107.8(8) . .
O4 Cl5 O6 106.6(9) . .
O3 Cl5 O6 109.8(8) . .
O7 C29 C30 109.0(9) 3 3_565

loop_
_geom_bond_atom_site_label_1
_geom_bond_atom_site_label_2
_geom_bond_distance
_geom_bond_site_symmetry_2
Fe1 O2 1.911(5) .
Fe1 O1 1.950(5) .
Fe1 N3 2.128(5) .
Fe1 N4 2.153(6) .
Fe1 N2 2.160(6) .
Fe1 N1 2.190(6) .
N1 C1 1.334(10) .
N1 C5 1.339(9) .
N2 C13 1.450(10) .
N2 C6 1.491(9) .
N2 C7 1.496(9) .
N3 C8 1.334(9) .
N3 C12 1.354(9) .
N4 C14 1.346(10) .
N4 C22 1.371(9) .
O1 C23 1.320(8) .
O2 C28 1.326(8) .
C1 C2 1.439(11) .
C2 C3 1.331(13) .
C3 C4 1.379(13) .
C4 C5 1.410(10) .
C5 C6 1.463(11) .
C7 C8 1.506(10) .
C8 C9 1.389(10) .
C9 C10 1.358(11) .
C10 C11 1.386(12) .
C11 C12 1.378(10) .
C13 C14 1.491(11) .
C14 C15 1.383(11) .
C15 C16 1.329(12) .
C16 C17 1.425(12) .
C17 C18 1.378(11) .
C17 C22 1.425(10) .
C18 C19 1.374(13) .
C19 C20 1.404(12) .
C20 C21 1.390(10) .
C21 C22 1.400(11) .
C23 C24 1.397(9) .
C23 C28 1.428(9) .
C24 C25 1.396(11) .
C24 Cl1 1.726(8) .
C25 C26 1.374(11) .
C25 Cl2 1.744(8) .
C26 C27 1.404(11) .
C26 Cl3 1.721(7) .
C27 C28 1.393(9) .
C27 Cl4 1.722(8) .
Cl5 O5 1.344(9) .
Cl5 O4 1.374(9) .
Cl5 O3 1.378(7) .
Cl5 O6 1.395(10) .
O7 C29 1.435(12) 3
C29 O7 1.435(12) 3
C29 C30 1.491(12) 3_565
C30 C29 1.491(12) 3_565

loop_
_geom_hbond_atom_site_label_D
_geom_hbond_atom_site_label_H
_geom_hbond_atom_site_label_A
_geom_hbond_distance_DH
_geom_hbond_distance_HA
_geom_hbond_distance_DA
_geom_hbond_angle_DHA
_geom_hbond_site_symmetry_A
O7 H7 O5 1.10 2.43 3.276(16) 133.1 3
O7 H7 O6 1.10 2.57 3.232(19) 118.0 3
